data_7118352
loop_
_publ_author_name
'Zhang, Ya-Jun'
'Chen, Cheng'
'Tan, Bin'
'Cai, Li-Xuan'
'Yang, Xiao-Dong'
'Zhang, Jie'

_publ_section_title
;
 A dual-stimuli responsive small molecule organic material with tunable
 multi-state response showing turn-on luminescence and photocoloration.
;
_journal_issue 13
_journal_name_full 'Chemical communications (Cambridge, England)'
_journal_page_first 2835
_journal_page_last 2838
_journal_paper_doi 10.1039/c5cc09799a
_journal_volume 52
_journal_year 2016
_chemical_formula_sum 'C23 H21 F6 N2 O4 P'
_chemical_formula_weight 534.39
_chemical_name_systematic
; 
 ? 
;
_space_group_IT_number 14
_symmetry_cell_setting monoclinic
_symmetry_space_group_name_Hall '-P 2ybc'
_symmetry_space_group_name_H-M 'P 1 21/c 1'
_atom_sites_solution_hydrogens geom
_atom_sites_solution_primary direct
_atom_sites_solution_secondary difmap
_audit_creation_method SHELXL-97
_audit_update_record
;
2015-10-07 deposited with the CCDC.
2016-01-06 downloaded from the CCDC.
;
_cell_angle_alpha 90.00
_cell_angle_beta 98.215(8)
_cell_angle_gamma 90.00
_cell_formula_units_Z 4
_cell_length_a 6.8210(6)
_cell_length_b 17.801(2)
_cell_length_c 19.7701(18)
_cell_measurement_reflns_used 2970
_cell_measurement_temperature 296(2)
_cell_measurement_theta_max 73.6160
_cell_measurement_theta_min 4.5000
_cell_volume 2375.9(4)
_computing_cell_refinement
;
CrysAlisPro, Agilent Technologies,
Version 1.171.36.32 (release 02-08-2013 CrysAlis171 .NET)
(compiled Aug  2 2013,16:46:58)
;
_computing_data_collection
;
CrysAlisPro, Agilent Technologies,
Version 1.171.36.32 (release 02-08-2013 CrysAlis171 .NET)
(compiled Aug  2 2013,16:46:58)
;
_computing_data_reduction
;
CrysAlisPro, Agilent Technologies,
Version 1.171.36.32 (release 02-08-2013 CrysAlis171 .NET)
(compiled Aug  2 2013,16:46:58)
;
_computing_molecular_graphics 'DIAMOND. Version 3.0. Crystal Impact'
_computing_structure_refinement 'SHELXL-97 (Sheldrick, 1997)'
_computing_structure_solution 'SHELXS-97 (Sheldrick, 1990)'
_diffrn_ambient_temperature 296(2)
_diffrn_measured_fraction_theta_full 0.969
_diffrn_measured_fraction_theta_max 0.969
_diffrn_measurement_device_type 'SuperNova, Dual, Cu at zero, Atlas'
_diffrn_measurement_method '\w scans'
_diffrn_radiation_monochromator graphite
_diffrn_radiation_source 'fine-focus sealed tube'
_diffrn_radiation_type CuK\a
_diffrn_radiation_wavelength 1.54178
_diffrn_reflns_av_R_equivalents 0.0289
_diffrn_reflns_av_sigmaI/netI 0.0312
_diffrn_reflns_limit_h_max 8
_diffrn_reflns_limit_h_min -5
_diffrn_reflns_limit_k_max 13
_diffrn_reflns_limit_k_min -22
_diffrn_reflns_limit_l_max 24
_diffrn_reflns_limit_l_min -23
_diffrn_reflns_number 8711
_diffrn_reflns_theta_full 74.52
_diffrn_reflns_theta_max 74.52
_diffrn_reflns_theta_min 3.36
_exptl_absorpt_coefficient_mu 1.770
_exptl_absorpt_correction_T_max 1.00000
_exptl_absorpt_correction_T_min 0.85565
_exptl_absorpt_correction_type multi-scan
_exptl_absorpt_process_details
;
CrysAlisPro, Agilent Technologies,
Version 1.171.36.32 (release 02-08-2013 CrysAlis171 .NET)
(compiled Aug  2 2013,16:46:58)
Empirical absorption correction using spherical harmonics,
 implemented in SCALE3 ABSPACK scaling algorithm.
;
_exptl_crystal_colour colorless
_exptl_crystal_density_diffrn 1.494
_exptl_crystal_density_method 'not measured'
_exptl_crystal_description prism
_exptl_crystal_F_000 1096
_exptl_crystal_size_max 0.31
_exptl_crystal_size_mid 0.20
_exptl_crystal_size_min 0.12
_refine_diff_density_max 0.561
_refine_diff_density_min -0.502
_refine_diff_density_rms 0.064
_refine_ls_extinction_coef 0.00154(12)
_refine_ls_extinction_expression Fc^*^=kFc[1+0.001xFc^2^\l^3^/sin(2\q)]^-1/4^
_refine_ls_extinction_method SHELXL
_refine_ls_goodness_of_fit_ref 1.092
_refine_ls_hydrogen_treatment mixed
_refine_ls_matrix_type full
_refine_ls_number_parameters 512
_refine_ls_number_reflns 4704
_refine_ls_number_restraints 1634
_refine_ls_restrained_S_all 1.051
_refine_ls_R_factor_all 0.1170
_refine_ls_R_factor_gt 0.0822
_refine_ls_shift/su_max 0.135
_refine_ls_shift/su_mean 0.004
_refine_ls_structure_factor_coef Fsqd
_refine_ls_weighting_details 'calc w=1/[\s^2^(Fo^2^)+(0.0280P)^2^+3.8000P] where P=(Fo^2^+2Fc^2^)/3'
_refine_ls_weighting_scheme calc
_refine_ls_wR_factor_gt 0.1623
_refine_ls_wR_factor_ref 0.1893
_reflns_number_gt 3157
_reflns_number_total 4704
_reflns_threshold_expression >2sigma(I)
_cod_data_source_file c5cc09799a2.cif
_cod_data_source_block 2
_cod_depositor_comments
;
The following automatic conversions were performed:

'_symmetry_cell_setting' value 'Monoclinic' changed to 'monoclinic'
according to
/usr/data/users/saulius/crontab/automatic-downloads/rss-feeds/RSC/lib/dictionaries/cif_core.dic
dictionary named 'cif_core.dic' version 2.4.2 from 2011-04-26.

Automatic conversion script
Id: cif_fix_values 4268 2015-11-12 08:31:59Z antanas 

 Adding full bibliography for 7118350--7118352.cif.
;
_cod_original_cell_volume 2375.8(4)
_cod_original_sg_symbol_H-M 'P2(1)/c  '
_cod_database_code 7118352

loop_
_symmetry_equiv_pos_as_xyz
'x, y, z'
'-x, y+1/2, -z+1/2'
'-x, -y, -z'
'x, -y-1/2, z-1/2'

loop_
_atom_site_label
_atom_site_type_symbol
_atom_site_fract_x
_atom_site_fract_y
_atom_site_fract_z
_atom_site_U_iso_or_equiv
_atom_site_adp_type
_atom_site_occupancy
_atom_site_symmetry_multiplicity
_atom_site_calc_flag
_atom_site_refinement_flags
_atom_site_disorder_assembly
_atom_site_disorder_group
O1 O 0.2998(6) 0.0417(2) 0.63495(17) 0.0887(12) Uani 0.844(4) 1 d PDU A 1
O2 O 0.2817(9) 0.1385(3) 0.5624(3) 0.0876(16) Uani 0.844(4) 1 d PDU A 1
O3 O 0.2656(8) -0.2350(2) 0.4369(2) 0.1128(16) Uani 0.844(4) 1 d PDU A 1
O4 O 0.3671(6) -0.2081(2) 0.5459(2) 0.0900(12) Uani 0.844(4) 1 d PDU A 1
O1B O 0.209(3) 0.1911(11) 0.5242(10) 0.087(6) Uani 0.156(4) 1 d PDU A 2
O2B O 0.329(3) 0.1182(13) 0.6119(10) 0.087(5) Uani 0.156(4) 1 d PDU A 2
O3B O 0.393(4) -0.1479(14) 0.5870(11) 0.114(7) Uani 0.156(4) 1 d PDU A 2
O4B O 0.295(10) -0.2028(17) 0.490(2) 0.092(8) Uani 0.156(4) 1 d PDU A 2
N1 N 1.3192(6) 0.0731(2) 0.02161(19) 0.0960(13) Uani 1 1 d D A 1
N2 N 0.2902(5) 0.03227(17) 0.28365(14) 0.0598(8) Uani 1 1 d D A 1
C1 C 1.2828(6) 0.0060(3) 0.04296(17) 0.0780(12) Uani 1 1 d DU A 1
H1 H 1.3610 -0.0335 0.0314 0.094 Uiso 1 1 calc R A 1
C2 C 1.1339(6) -0.0103(3) 0.08211(18) 0.0766(11) Uani 1 1 d DU A 1
H2 H 1.1127 -0.0594 0.0953 0.092 Uiso 1 1 calc R A 1
C3 C 1.0201(7) 0.0463(2) 0.10083(19) 0.0737(11) Uani 1 1 d DU A 1
C4 C 1.0541(8) 0.1171(3) 0.0788(3) 0.1007(15) Uani 1 1 d DU A 1
H4 H 0.9792 0.1574 0.0906 0.121 Uiso 1 1 calc R A 1
C5 C 1.2051(9) 0.1280(3) 0.0379(3) 0.1152(18) Uani 1 1 d DU A 1
H5 H 1.2250 0.1761 0.0218 0.138 Uiso 1 1 calc R A 1
C6 C 0.8545(7) 0.0269(3) 0.1416(2) 0.0762(11) Uani 1 1 d U A 1
H6 H 0.8193 -0.0233 0.1449 0.091 Uiso 1 1 calc R A 1
C7 C 0.7627(7) 0.0752(3) 0.1711(2) 0.0816(12) Uani 1 1 d U A 1
H7 H 0.7987 0.1253 0.1679 0.098 Uiso 1 1 calc R A 1
C8 C 0.5979(6) 0.0566(3) 0.21136(19) 0.0721(11) Uani 1 1 d DU A 1
C9 C 0.5161(7) -0.0143(3) 0.21437(19) 0.0762(11) Uani 1 1 d DU A 1
H9 H 0.5661 -0.0545 0.1920 0.091 Uiso 1 1 calc R A 1
C10 C 0.3587(6) -0.0252(2) 0.25105(19) 0.0715(10) Uani 1 1 d DU A 1
H10 H 0.3016 -0.0725 0.2527 0.086 Uiso 1 1 calc R A 1
C11 C 0.3720(7) 0.0998(2) 0.2824(2) 0.0822(12) Uani 1 1 d DU A 1
H11 H 0.3242 0.1389 0.3067 0.099 Uiso 1 1 calc R A 1
C12 C 0.5244(8) 0.1131(3) 0.2465(2) 0.0882(13) Uani 1 1 d DU A 1
H12 H 0.5784 0.1610 0.2459 0.106 Uiso 1 1 calc R A 1
C13 C 0.1181(6) 0.0220(2) 0.32214(18) 0.0693(10) Uani 1 1 d DU A 1
H13A H 0.0271 -0.0143 0.2984 0.083 Uiso 1 1 calc R A 1
H13B H 0.0482 0.0693 0.3233 0.083 Uiso 1 1 calc R A 1
C14 C 0.183(3) -0.0046(5) 0.3943(9) 0.0619(18) Uani 0.844(4) 1 d PDU A 1
C14B C 0.179(17) 0.008(4) 0.398(6) 0.066(3) Uani 0.156(4) 1 d PU A 2
C15 C 0.2108(14) -0.0811(3) 0.4073(4) 0.0673(15) Uani 0.844(4) 1 d PDU A 1
C15B C 0.209(8) -0.060(3) 0.417(2) 0.068(3) Uani 0.156(4) 1 d PU A 2
H15 H 0.1926 -0.1146 0.3708 0.081 Uiso 0.844(4) 1 calc PR A 1
H15A H 0.1932 -0.0991 0.3860 0.082 Uiso 0.156(4) 1 calc PR A 2
C16 C 0.2645(8) -0.1085(3) 0.4723(2) 0.0664(12) Uani 0.844(4) 1 d PDU A 1
C16B C 0.273(6) -0.075(2) 0.494(2) 0.066(3) Uani 0.156(4) 1 d PU A 2
C17 C 0.2842(8) -0.0590(3) 0.5268(3) 0.0642(12) Uani 0.844(4) 1 d PDU A 1
C17B C 0.280(6) -0.010(2) 0.529(2) 0.065(3) Uani 0.156(4) 1 d PU A 2
H17 H 0.3156 -0.0773 0.5711 0.077 Uiso 0.844(4) 1 calc PR A 1
H17A H 0.3144 -0.0143 0.5765 0.078 Uiso 0.156(4) 1 calc PR A 2
C18 C 0.2580(9) 0.0169(3) 0.5165(3) 0.0634(14) Uani 0.844(4) 1 d PDU A 1
C18B C 0.246(4) 0.0593(18) 0.5070(15) 0.067(3) Uani 0.156(4) 1 d PU A 2
C19 C 0.2077(9) 0.0443(3) 0.4496(3) 0.0649(13) Uani 0.844(4) 1 d PDU A 1
C19B C 0.180(6) 0.069(2) 0.4374(18) 0.065(3) Uani 0.156(4) 1 d PU A 2
H19 H 0.1909 0.0957 0.4423 0.078 Uiso 0.844(4) 1 calc PR A 1
H19A H 0.1379 0.1156 0.4196 0.078 Uiso 0.156(4) 1 calc PR A 2
C20 C 0.294(2) -0.1894(5) 0.4816(5) 0.076(2) Uani 0.844(4) 1 d PDU A 1
C20B C 0.327(4) -0.1413(16) 0.5291(12) 0.073(3) Uani 0.156(4) 1 d PDU A 2
C21 C 0.4035(13) -0.2870(4) 0.5611(4) 0.112(2) Uani 0.844(4) 1 d PDU A 1
C21B C 0.343(7) -0.275(2) 0.525(2) 0.110(8) Uani 0.156(4) 1 d PDU A 2
H21A H 0.2865 -0.3154 0.5451 0.168 Uiso 0.844(4) 1 calc PR A 1
H21B H 0.4371 -0.2935 0.6096 0.168 Uiso 0.844(4) 1 calc PR A 1
H21C H 0.5111 -0.3042 0.5387 0.168 Uiso 0.844(4) 1 calc PR A 1
H21D H 0.4091 -0.3066 0.4968 0.165 Uiso 0.156(4) 1 calc PR A 2
H21E H 0.2229 -0.2983 0.5344 0.165 Uiso 0.156(4) 1 calc PR A 2
H21F H 0.4277 -0.2657 0.5676 0.165 Uiso 0.156(4) 1 calc PR A 2
C22 C 0.2804(7) 0.0657(3) 0.5779(3) 0.0698(12) Uani 0.844(4) 1 d PDU A 1
C22B C 0.229(8) 0.1295(18) 0.549(2) 0.069(4) Uani 0.156(4) 1 d PDU A 2
C23 C 0.2967(13) 0.1884(4) 0.6224(4) 0.111(2) Uani 0.844(4) 1 d PDU A 1
C23B C 0.389(6) 0.1859(18) 0.652(2) 0.098(9) Uani 0.156(4) 1 d PDU A 2
H23A H 0.1701 0.2110 0.6248 0.167 Uiso 0.844(4) 1 calc PR A 1
H23B H 0.3927 0.2269 0.6183 0.167 Uiso 0.844(4) 1 calc PR A 1
H23C H 0.3371 0.1597 0.6631 0.167 Uiso 0.844(4) 1 calc PR A 1
H23D H 0.5276 0.1833 0.6685 0.147 Uiso 0.156(4) 1 calc PR A 2
H23E H 0.3147 0.1895 0.6892 0.147 Uiso 0.156(4) 1 calc PR A 2
H23F H 0.3631 0.2293 0.6228 0.147 Uiso 0.156(4) 1 calc PR A 2
P1 P 1.0075(2) 0.28118(6) 0.29408(7) 0.0849(4) Uani 1 1 d D . .
F1 F 0.7782(7) 0.2958(4) 0.2941(4) 0.141(2) Uani 0.721(6) 1 d PDU B 1
F2 F 1.0156(11) 0.3546(4) 0.2503(4) 0.136(3) Uani 0.721(6) 1 d PDU B 1
F3 F 1.2386(6) 0.2725(3) 0.2945(4) 0.131(2) Uani 0.721(6) 1 d PDU B 1
F4 F 0.9950(14) 0.2091(3) 0.3376(4) 0.151(3) Uani 0.721(6) 1 d PDU B 1
F5 F 0.9747(14) 0.2395(5) 0.2255(3) 0.166(3) Uani 0.721(6) 1 d PDU B 1
F6 F 1.0523(14) 0.3241(4) 0.3634(3) 0.164(3) Uani 0.721(6) 1 d PDU B 1
F1B F 0.916(3) 0.3346(8) 0.3424(9) 0.135(4) Uani 0.279(6) 1 d PDU B 2
F2B F 0.819(3) 0.2847(10) 0.2393(11) 0.166(5) Uani 0.279(6) 1 d PDU B 2
F3B F 1.098(3) 0.2293(10) 0.2433(7) 0.139(5) Uani 0.279(6) 1 d PDU B 2
F4B F 1.168(3) 0.2507(11) 0.3510(9) 0.169(5) Uani 0.279(6) 1 d PDU B 2
F5B F 0.914(3) 0.2032(8) 0.3061(12) 0.151(6) Uani 0.279(6) 1 d PDU B 2
F6B F 1.080(4) 0.3587(8) 0.2717(12) 0.143(5) Uani 0.279(6) 1 d PDU B 2

loop_
_atom_site_aniso_label
_atom_site_aniso_U_11
_atom_site_aniso_U_22
_atom_site_aniso_U_33
_atom_site_aniso_U_23
_atom_site_aniso_U_13
_atom_site_aniso_U_12
O3 0.163(4) 0.081(3) 0.090(3) 0.014(2) 0.002(3) -0.026(3)
O4 0.115(3) 0.085(3) 0.072(2) 0.022(2) 0.022(2) 0.014(2)
O1 0.099(3) 0.109(3) 0.0562(19) 0.0073(19) 0.0055(18) 0.002(2)
O2 0.107(5) 0.086(3) 0.074(3) 0.001(2) 0.028(3) 0.011(3)
N1 0.102(3) 0.086(3) 0.110(3) -0.014(2) 0.053(3) -0.012(2)
N2 0.0641(19) 0.0690(19) 0.0471(15) 0.0124(14) 0.0102(13) 0.0017(15)
C1 0.082(3) 0.090(3) 0.066(2) -0.001(2) 0.025(2) 0.003(2)
C2 0.090(3) 0.082(3) 0.060(2) 0.007(2) 0.016(2) 0.004(2)
C3 0.085(3) 0.086(3) 0.053(2) 0.0024(19) 0.0169(19) -0.006(2)
C4 0.111(4) 0.094(3) 0.108(3) -0.015(3) 0.055(3) 0.005(3)
C5 0.147(5) 0.079(3) 0.135(4) -0.009(3) 0.073(4) -0.012(3)
C6 0.089(3) 0.079(3) 0.059(2) -0.0027(19) 0.006(2) 0.005(2)
C7 0.098(3) 0.078(3) 0.069(2) -0.001(2) 0.015(2) -0.002(2)
C8 0.077(3) 0.090(3) 0.0495(19) 0.0145(19) 0.0100(18) -0.009(2)
C9 0.089(3) 0.091(3) 0.051(2) -0.0054(19) 0.0182(19) 0.008(2)
C10 0.087(3) 0.074(2) 0.054(2) 0.0009(18) 0.0121(19) -0.008(2)
C11 0.099(3) 0.071(2) 0.082(3) 0.012(2) 0.034(2) 0.005(2)
C12 0.105(3) 0.079(3) 0.086(3) 0.008(2) 0.035(3) -0.012(3)
C13 0.067(2) 0.088(2) 0.0545(19) 0.0144(18) 0.0121(17) 0.003(2)
C14 0.057(2) 0.075(4) 0.054(3) 0.013(4) 0.009(2) 0.000(4)
C15 0.066(3) 0.075(4) 0.061(3) 0.010(3) 0.009(2) -0.006(3)
C16 0.063(3) 0.078(3) 0.059(3) 0.012(2) 0.010(2) -0.006(2)
C17 0.059(2) 0.077(3) 0.056(2) 0.013(2) 0.009(2) -0.002(2)
C18 0.056(2) 0.077(4) 0.059(3) 0.006(3) 0.011(2) 0.001(3)
C19 0.059(3) 0.074(3) 0.062(3) 0.011(2) 0.011(2) 0.003(2)
C20 0.080(3) 0.078(4) 0.071(4) 0.021(3) 0.015(3) -0.007(3)
C21 0.147(7) 0.095(4) 0.096(5) 0.039(4) 0.028(5) 0.021(4)
C22 0.065(3) 0.082(3) 0.063(3) 0.008(2) 0.011(2) 0.005(2)
C23 0.127(7) 0.103(5) 0.107(6) -0.015(4) 0.029(5) 0.016(5)
O3B 0.142(15) 0.095(13) 0.102(13) 0.046(11) 0.009(12) 0.005(12)
O4B 0.129(14) 0.062(13) 0.091(14) 0.014(12) 0.035(14) 0.006(12)
O1B 0.103(13) 0.082(12) 0.074(11) 0.005(9) 0.005(10) 0.006(10)
O2B 0.102(12) 0.095(12) 0.064(10) -0.006(10) 0.016(9) 0.007(10)
C14B 0.065(5) 0.076(5) 0.060(5) 0.012(5) 0.013(5) -0.001(5)
C15B 0.067(5) 0.078(6) 0.061(5) 0.006(5) 0.013(5) -0.002(5)
C16B 0.065(5) 0.076(5) 0.059(5) 0.014(5) 0.011(5) 0.001(5)
C17B 0.064(5) 0.075(6) 0.058(5) 0.011(5) 0.013(5) -0.001(5)
C18B 0.065(5) 0.077(5) 0.058(5) 0.009(5) 0.012(5) 0.000(5)
C19B 0.063(5) 0.076(5) 0.059(5) 0.012(5) 0.014(5) -0.003(5)
C20B 0.070(6) 0.080(6) 0.069(6) 0.010(5) 0.011(5) 0.000(5)
C21B 0.107(16) 0.114(16) 0.109(16) 0.014(15) 0.014(15) -0.004(15)
C22B 0.065(7) 0.078(7) 0.067(7) 0.009(7) 0.015(7) 0.000(7)
C23B 0.100(17) 0.088(15) 0.099(17) -0.014(15) -0.003(15) 0.004(15)
P1 0.1057(10) 0.0595(6) 0.0922(9) -0.0030(6) 0.0235(7) 0.0101(6)
F1 0.089(3) 0.163(5) 0.179(6) 0.029(4) 0.053(3) 0.028(3)
F2 0.136(6) 0.111(4) 0.168(6) 0.058(4) 0.042(4) 0.031(4)
F3 0.076(3) 0.132(4) 0.186(5) 0.023(4) 0.027(3) 0.021(3)
F4 0.187(7) 0.099(4) 0.178(6) 0.055(4) 0.068(5) 0.024(4)
F5 0.175(6) 0.188(6) 0.139(5) -0.083(4) 0.038(4) -0.046(5)
F6 0.207(7) 0.156(5) 0.123(4) -0.054(4) 0.006(4) 0.025(5)
F1B 0.150(10) 0.113(8) 0.150(9) -0.034(7) 0.056(8) 0.040(8)
F2B 0.156(10) 0.145(9) 0.183(10) -0.007(9) -0.026(9) 0.027(9)
F3B 0.163(10) 0.125(8) 0.136(9) -0.009(7) 0.039(8) 0.067(8)
F4B 0.161(10) 0.173(10) 0.159(10) -0.038(9) -0.027(9) 0.019(9)
F5B 0.164(11) 0.100(8) 0.182(11) 0.015(8) -0.001(9) -0.030(8)
F6B 0.159(11) 0.087(8) 0.187(11) -0.026(8) 0.039(9) -0.055(8)

loop_
_atom_type_symbol
_atom_type_description
_atom_type_scat_dispersion_real
_atom_type_scat_dispersion_imag
_atom_type_scat_source
C C 0.0181 0.0091 'International Tables Vol C Tables 4.2.6.8 and 6.1.1.4'
H H 0.0000 0.0000 'International Tables Vol C Tables 4.2.6.8 and 6.1.1.4'
N N 0.0311 0.0180 'International Tables Vol C Tables 4.2.6.8 and 6.1.1.4'
O O 0.0492 0.0322 'International Tables Vol C Tables 4.2.6.8 and 6.1.1.4'
F F 0.0727 0.0534 'International Tables Vol C Tables 4.2.6.8 and 6.1.1.4'
P P 0.2955 0.4335 'International Tables Vol C Tables 4.2.6.8 and 6.1.1.4'

loop_
_geom_angle_atom_site_label_1
_geom_angle_atom_site_label_2
_geom_angle_atom_site_label_3
_geom_angle
C20 O4 C21 117.8(6)
C22 O2 C23 113.8(5)
C5 N1 C1 117.0(4)
C11 N2 C10 120.7(4)
C11 N2 C13 118.8(3)
C10 N2 C13 120.5(3)
N1 C1 C2 123.9(4)
N1 C1 H1 118.0
C2 C1 H1 118.0
C3 C2 C1 119.3(4)
C3 C2 H2 120.4
C1 C2 H2 120.4
C2 C3 C4 118.0(4)
C2 C3 C6 118.3(4)
C4 C3 C6 123.6(4)
C3 C4 C5 118.8(5)
C3 C4 H4 120.6
C5 C4 H4 120.6
N1 C5 C4 122.9(5)
N1 C5 H5 118.6
C4 C5 H5 118.6
C7 C6 C3 123.3(4)
C7 C6 H6 118.4
C3 C6 H6 118.4
C6 C7 C8 123.7(5)
C6 C7 H7 118.1
C8 C7 H7 118.1
C9 C8 C12 118.2(4)
C9 C8 C7 124.0(4)
C12 C8 C7 117.8(4)
C8 C9 C10 119.6(4)
C8 C9 H9 120.2
C10 C9 H9 120.2
N2 C10 C9 119.8(4)
N2 C10 H10 120.1
C9 C10 H10 120.1
N2 C11 C12 121.4(4)
N2 C11 H11 119.3
C12 C11 H11 119.3
C8 C12 C11 120.2(4)
C8 C12 H12 119.9
C11 C12 H12 119.9
N2 C13 C14 112.0(8)
N2 C13 H13A 109.2
C14 C13 H13A 109.2
N2 C13 H13B 109.2
C14 C13 H13B 109.2
H13A C13 H13B 107.9
C15 C14 C19 118.0(12)
C15 C14 C13 119.6(10)
C19 C14 C13 122.3(7)
C14 C15 C16 122.0(8)
C14 C15 H15 119.0
C16 C15 H15 119.0
C17 C16 C15 119.0(5)
C17 C16 C20 122.3(5)
C15 C16 C20 118.7(6)
C18 C17 C16 120.9(5)
C18 C17 H17 119.5
C16 C17 H17 119.5
C17 C18 C19 119.4(6)
C17 C18 C22 117.2(5)
C19 C18 C22 123.4(5)
C14 C19 C18 120.6(7)
C14 C19 H19 119.7
C18 C19 H19 119.7
O3 C20 O4 122.2(9)
O3 C20 C16 124.8(8)
O4 C20 C16 112.9(7)
O1 C22 O2 124.1(6)
O1 C22 C18 123.2(5)
O2 C22 C18 112.7(5)
C20B O4B C21B 116(4)
C22B O2B C23B 116(3)
C19B C14B C15B 127(9)
C14B C15B C16B 119(6)
C14B C15B H15A 120.7
C16B C15B H15A 120.8
C17B C16B C15B 110(3)
C17B C16B C20B 119(4)
C15B C16B C20B 131(4)
C18B C17B C16B 129(4)
C18B C17B H17A 115.3
C16B C17B H17A 115.3
C17B C18B C19B 118(3)
C17B C18B C22B 128(3)
C19B C18B C22B 113(3)
C14B C19B C18B 117(5)
C14B C19B H19A 121.4
C18B C19B H19A 121.6
O3B C20B O4B 119(3)
O3B C20B C16B 128(3)
O4B C20B C16B 113(3)
O4B C21B H21D 109.5
O4B C21B H21E 109.5
H21D C21B H21E 109.5
O4B C21B H21F 109.5
H21D C21B H21F 109.5
H21E C21B H21F 109.5
O1B C22B O2B 122(3)
O1B C22B C18B 123(4)
O2B C22B C18B 108(3)
O2B C23B H23D 109.5
O2B C23B H23E 109.5
H23D C23B H23E 109.5
O2B C23B H23F 109.5
H23D C23B H23F 109.5
H23E C23B H23F 109.5
F5 P1 F1B 145.5(9)
F5 P1 F4B 118.1(8)
F1B P1 F4B 94.3(10)
F5 P1 F6B 101.0(10)
F1B P1 F6B 78.6(13)
F4B P1 F6B 107.2(12)
F5 P1 F4 94.5(5)
F1B P1 F4 96.2(7)
F4B P1 F4 53.0(8)
F6B P1 F4 159.5(9)
F5 P1 F3B 33.2(7)
F1B P1 F3B 178.0(9)
F4B P1 F3B 87.5(9)
F6B P1 F3B 99.8(14)
F4 P1 F3B 85.7(8)
F5 P1 F2B 53.4(8)
F1B P1 F2B 92.1(11)
F4B P1 F2B 160.7(11)
F6B P1 F2B 91.9(11)
F4 P1 F2B 108.2(9)
F3B P1 F2B 86.6(10)
F5 P1 F5B 72.1(10)
F1B P1 F5B 104.0(13)
F4B P1 F5B 80.9(10)
F6B P1 F5B 171.4(11)
F4 P1 F5B 29.0(7)
F3B P1 F5B 77.3(13)
F2B P1 F5B 79.9(10)
F5 P1 F6 177.1(4)
F1B P1 F6 36.9(7)
F4B P1 F6 60.4(7)
F6B P1 F6 77.6(10)
F4 P1 F6 86.4(5)
F3B P1 F6 144.2(8)
F2B P1 F6 128.9(9)
F5B P1 F6 109.6(10)
F5 P1 F2 85.8(5)
F1B P1 F2 83.0(8)
F4B P1 F2 127.8(10)
F6B P1 F2 21.1(9)
F4 P1 F2 178.8(4)
F3B P1 F2 95.1(8)
F2B P1 F2 71.0(8)
F5B P1 F2 150.4(8)
F6 P1 F2 93.4(5)
F5 P1 F3 88.7(4)
F1B P1 F3 123.3(9)
F4B P1 F3 50.4(9)
F6B P1 F3 74.3(10)
F4 P1 F3 92.9(4)
F3B P1 F3 57.2(8)
F2B P1 F3 136.9(11)
F5B P1 F3 110.1(10)
F6 P1 F3 88.5(4)
F2 P1 F3 88.3(4)
F5 P1 F1 93.5(4)
F1B P1 F1 53.9(7)
F4B P1 F1 130.7(10)
F6B P1 F1 102.1(11)
F4 P1 F1 90.2(4)
F3B P1 F1 125.5(9)
F2B P1 F1 43.8(9)
F5B P1 F1 73.7(10)
F6 P1 F1 89.3(4)
F2 P1 F1 88.6(4)
F3 P1 F1 176.1(3)

loop_
_geom_bond_atom_site_label_1
_geom_bond_atom_site_label_2
_geom_bond_distance
O3 C20 1.195(10)
O4 C20 1.340(9)
O4 C21 1.449(7)
O1 C22 1.197(6)
O2 C22 1.331(6)
O2 C23 1.473(8)
N1 C5 1.319(6)
N1 C1 1.303(5)
N2 C11 1.327(5)
N2 C10 1.329(5)
N2 C13 1.498(5)
C1 C2 1.393(5)
C1 H1 0.9300
C2 C3 1.355(5)
C2 H2 0.9300
C3 C4 1.364(6)
C3 C6 1.518(6)
C4 C5 1.411(6)
C4 H4 0.9300
C5 H5 0.9300
C6 C7 1.255(6)
C6 H6 0.9300
C7 C8 1.504(6)
C7 H7 0.9300
C8 C9 1.386(5)
C8 C12 1.358(6)
C9 C10 1.392(5)
C9 H9 0.9300
C10 H10 0.9300
C11 C12 1.362(6)
C11 H11 0.9300
C12 H12 0.9300
C13 C14 1.508(17)
C13 H13A 0.9700
C13 H13B 0.9700
C14 C15 1.393(10)
C14 C19 1.389(16)
C15 C16 1.376(8)
C15 H15 0.9300
C16 C17 1.384(6)
C16 C20 1.462(11)
C17 C18 1.374(7)
C17 H17 0.9300
C18 C19 1.404(7)
C18 C22 1.483(8)
C19 H19 0.9300
C21 H21A 0.9600
C21 H21B 0.9600
C21 H21C 0.9600
C23 H23A 0.9600
C23 H23B 0.9600
C23 H23C 0.9600
O3B C20B 1.175(19)
O4B C20B 1.335(19)
O4B C21B 1.467(17)
O1B C22B 1.20(2)
O2B C22B 1.347(19)
O2B C23B 1.462(17)
C14B C19B 1.34(9)
C14B C15B 1.28(7)
C15B C16B 1.54(6)
C15B H15A 0.9300
C16B C17B 1.36(5)
C16B C20B 1.39(4)
C17B C18B 1.32(4)
C17B H17A 0.9300
C18B C19B 1.39(4)
C18B C22B 1.51(5)
C19B H19A 0.9300
C21B H21D 0.9600
C21B H21E 0.9600
C21B H21F 0.9600
C23B H23D 0.9600
C23B H23E 0.9600
C23B H23F 0.9600
P1 F5 1.534(4)
P1 F1B 1.543(7)
P1 F4B 1.552(7)
P1 F6B 1.552(7)
P1 F4 1.553(4)
P1 F3B 1.556(7)
P1 F2B 1.561(7)
P1 F5B 1.561(7)
P1 F6 1.561(4)
P1 F2 1.573(4)
P1 F3 1.583(4)
P1 F1 1.586(4)
